data_2226869
loop_
_publ_author_name
'Harrad, Mohamed Anoir'
'Boualy, Brahim'
'Ali, Mustapha Ait'
'Firdoussi, Larbi El'
'Rizzoli, Corrado'

_publ_section_title
;
 [(1<i>R</i>,4<i>S</i>)-(+)-3-Benzoyl-1,7,7-trimethylbicyclo[2.2.1]heptan-2-olato-\k^2^<i>O</i>^2^,<i>O</i>^3^](\h^4^-norbornadiene)rhodium(I)
;
_journal_coeditor_code GK2290
_journal_issue 8
_journal_name_full 'Acta Crystallographica Section E'
_journal_page_first m915
_journal_page_last m916
_journal_paper_doi 10.1107/S160053681002667X
_journal_volume 66
_journal_year 2010
_chemical_formula_iupac '[Rh (C17 H19 O2) (C7 H8)]'
_chemical_formula_moiety 'C24 H27 O2 Rh'
_chemical_formula_sum 'C24 H27 O2 Rh'
_chemical_formula_weight 450.37
_chemical_name_systematic
;
[(1<i>R</i>,4<i>S</i>)-(+)-3-Benzoyl-1,7,7-trimethylbicyclo[2.2.1]heptan-
2-olato-\k^2^<i>O</i>^2^,<i>O</i>^3^](\h^4^-norbornadiene)rhodium(I)
;
_space_group_IT_number 19
_symmetry_cell_setting orthorhombic
_symmetry_space_group_name_Hall 'P 2ac 2ab'
_symmetry_space_group_name_H-M 'P 21 21 21'
_atom_sites_solution_hydrogens geom
_atom_sites_solution_primary direct
_atom_sites_solution_secondary difmap
_cell_angle_alpha 90.00
_cell_angle_beta 90.00
_cell_angle_gamma 90.00
_cell_formula_units_Z 4
_cell_length_a 6.4755(11)
_cell_length_b 8.2817(13)
_cell_length_c 38.320(6)
_cell_measurement_reflns_used 772
_cell_measurement_temperature 295(2)
_cell_measurement_theta_max 24.82
_cell_measurement_theta_min 5.20
_cell_volume 2055.0(6)
_computing_cell_refinement '<i>SAINT-Plus</i> (Bruker, 1998)'
_computing_data_collection '<i>SMART</i> (Bruker, 1998)'
_computing_data_reduction '<i>SAINT-Plus</i> (Bruker, 1998)'
_computing_molecular_graphics
;
<i>ORTEP-3 for Windows</i> (Farrugia, 1997) and
<i>SCHAKAL97</i> (Keller, 1997)
;
_computing_publication_material
;
<i>SHELXL97</i> (Sheldrick, 2008) and <i>PARST95</i> (Nardelli,
1995)
;
_computing_structure_refinement '<i>SHELXL97</i> (Sheldrick, 2008)'
_computing_structure_solution '<i>SIR97</i> (Altomare <i>et al.</i>, 1999)'
_diffrn_ambient_temperature 295(2)
_diffrn_measured_fraction_theta_full 1.000
_diffrn_measured_fraction_theta_max 1.000
_diffrn_measurement_device 'Bruker SMART 1000 CCD'
_diffrn_measurement_method '\w scans'
_diffrn_radiation_monochromator graphite
_diffrn_radiation_source 'fine-focus sealed tube'
_diffrn_radiation_type MoK\a
_diffrn_radiation_wavelength 0.71073
_diffrn_reflns_av_R_equivalents 0.0403
_diffrn_reflns_av_sigmaI/netI 0.0209
_diffrn_reflns_limit_h_max 7
_diffrn_reflns_limit_h_min -7
_diffrn_reflns_limit_k_max 10
_diffrn_reflns_limit_k_min -10
_diffrn_reflns_limit_l_max 47
_diffrn_reflns_limit_l_min -47
_diffrn_reflns_number 21718
_diffrn_reflns_theta_full 25.98
_diffrn_reflns_theta_max 25.98
_diffrn_reflns_theta_min 1.06
_diffrn_standards_decay_% 0
_diffrn_standards_number 0
_exptl_absorpt_coefficient_mu 0.846
_exptl_absorpt_correction_T_max 0.937
_exptl_absorpt_correction_T_min 0.855
_exptl_absorpt_correction_type multi-scan
_exptl_absorpt_process_details '(<i>SADABS</i>; Bruker, 1998)'
_exptl_crystal_colour orange
_exptl_crystal_density_diffrn 1.456
_exptl_crystal_density_method 'not measured'
_exptl_crystal_description block
_exptl_crystal_F_000 928
_exptl_crystal_size_max 0.33
_exptl_crystal_size_mid 0.16
_exptl_crystal_size_min 0.10
_refine_diff_density_max 0.589
_refine_diff_density_min -1.113
_refine_ls_abs_structure_details 'Flack (1983), 1643 Friedel pairs'
_refine_ls_abs_structure_Flack 0.03(4)
_refine_ls_extinction_method none
_refine_ls_goodness_of_fit_ref 1.271
_refine_ls_hydrogen_treatment constr
_refine_ls_matrix_type full
_refine_ls_number_parameters 244
_refine_ls_number_reflns 3990
_refine_ls_number_restraints 0
_refine_ls_restrained_S_all 1.271
_refine_ls_R_factor_all 0.0347
_refine_ls_R_factor_gt 0.0338
_refine_ls_shift/su_max 0.001
_refine_ls_shift/su_mean 0.000
_refine_ls_structure_factor_coef Fsqd
_refine_ls_weighting_details 'calc w=1/[\s^2^(Fo^2^)+(0.0170P)^2^+2.5414P] where P=(Fo^2^+2Fc^2^)/3'
_refine_ls_weighting_scheme calc
_refine_ls_wR_factor_gt 0.0741
_refine_ls_wR_factor_ref 0.0743
_reflns_number_gt 3953
_reflns_number_total 3990
_reflns_threshold_expression I>2\s(I)
_cod_data_source_file gk2290.cif
_cod_data_source_block I
_cod_database_code 2226869
_cod_database_fobs_code 2226869

loop_
_symmetry_equiv_pos_as_xyz
x,y,z
-x+1/2,-y,z+1/2
x+1/2,-y+1/2,-z
-x,y+1/2,-z+1/2

loop_
_atom_site_type_symbol
_atom_site_label
_atom_site_fract_x
_atom_site_fract_y
_atom_site_fract_z
_atom_site_U_iso_or_equiv
_atom_site_adp_type
_atom_site_calc_flag
_atom_site_refinement_flags
_atom_site_occupancy
_atom_site_disorder_assembly
_atom_site_disorder_group
Rh Rh1 0.56683(5) 0.36256(3) 0.081995(8) 0.03291(9) Uani d . 1 . .
O O1 0.3616(4) 0.1728(3) 0.08213(8) 0.0400(6) Uani d . 1 . .
O O2 0.5107(4) 0.4086(3) 0.13360(7) 0.0398(7) Uani d . 1 . .
C C1 0.1414(6) -0.0255(5) 0.11061(11) 0.0368(9) Uani d . 1 . .
C C2 0.2775(6) 0.1238(5) 0.11000(10) 0.0344(8) Uani d . 1 . .
C C3 0.2779(6) 0.1910(5) 0.14431(10) 0.0318(8) Uani d . 1 . .
C C4 0.1389(6) 0.0796(5) 0.16545(11) 0.0355(9) Uani d . 1 . .
H H4 0.1590 0.0847 0.1908 0.043 Uiso calc R 1 . .
C C5 -0.0856(7) 0.1121(6) 0.15294(11) 0.0471(10) Uani d . 1 . .
H H5A -0.1853 0.0554 0.1673 0.056 Uiso calc R 1 . .
H H5B -0.1171 0.2266 0.1532 0.056 Uiso calc R 1 . .
C C6 -0.0825(8) 0.0446(6) 0.11516(12) 0.0460(10) Uani d . 1 . .
H H6A -0.1088 0.1296 0.0983 0.055 Uiso calc R 1 . .
H H6B -0.1855 -0.0394 0.1123 0.055 Uiso calc R 1 . .
C C7 0.1856(7) -0.0886(5) 0.14854(12) 0.0380(9) Uani d . 1 . .
C C8 0.0410(9) -0.2252(5) 0.16093(13) 0.0531(12) Uani d . 1 . .
H H8A -0.1000 -0.1941 0.1571 0.080 Uiso calc R 1 . .
H H8B 0.0628 -0.2445 0.1854 0.080 Uiso calc R 1 . .
H H8C 0.0703 -0.3219 0.1480 0.080 Uiso calc R 1 . .
C C9 0.4082(7) -0.1450(6) 0.15381(13) 0.0512(10) Uani d . 1 . .
H H9A 0.5013 -0.0621 0.1461 0.077 Uiso calc R 1 . .
H H9B 0.4317 -0.2415 0.1405 0.077 Uiso calc R 1 . .
H H9C 0.4315 -0.1667 0.1781 0.077 Uiso calc R 1 . .
C C10 0.1716(7) -0.1380(6) 0.07994(14) 0.0571(12) Uani d . 1 . .
H H10A 0.0806 -0.2289 0.0822 0.086 Uiso calc R 1 . .
H H10B 0.3121 -0.1749 0.0795 0.086 Uiso calc R 1 . .
H H10C 0.1413 -0.0815 0.0587 0.086 Uiso calc R 1 . .
C C11 0.3863(6) 0.3304(4) 0.15408(10) 0.0327(9) Uani d . 1 . .
C C12 0.3729(7) 0.4015(5) 0.19004(11) 0.0394(10) Uani d . 1 . .
C C13 0.5477(10) 0.4824(5) 0.20309(12) 0.0527(12) Uani d . 1 . .
H H13 0.6684 0.4859 0.1900 0.063 Uiso calc R 1 . .
C C14 0.5404(13) 0.5571(7) 0.23555(14) 0.0759(19) Uani d . 1 . .
H H14 0.6574 0.6083 0.2442 0.091 Uiso calc R 1 . .
C C15 0.3625(13) 0.5558(8) 0.25484(16) 0.086(2) Uani d . 1 . .
H H15 0.3576 0.6085 0.2763 0.103 Uiso calc R 1 . .
C C16 0.1911(12) 0.4765(7) 0.24245(15) 0.0758(19) Uani d . 1 . .
H H16 0.0718 0.4738 0.2559 0.091 Uiso calc R 1 . .
C C17 0.1928(9) 0.3994(6) 0.20983(12) 0.0535(12) Uani d . 1 . .
H H17 0.0751 0.3476 0.2016 0.064 Uiso calc R 1 . .
C C18 0.5765(9) 0.4075(6) 0.02782(11) 0.0517(11) Uani d . 1 . .
H H18 0.4397 0.3876 0.0218 0.062 Uiso calc R 1 . .
C C19 0.7252(7) 0.2940(5) 0.03643(11) 0.0413(10) Uani d . 1 . .
H H19 0.7076 0.1827 0.0375 0.050 Uiso calc R 1 . .
C C20 0.9252(8) 0.3882(5) 0.04392(11) 0.0466(10) Uani d . 1 . .
H H20 1.0552 0.3276 0.0436 0.056 Uiso calc R 1 . .
C C21 0.8629(7) 0.4696(5) 0.07839(13) 0.0441(10) Uani d . 1 . .
H H21 0.9148 0.4467 0.1005 0.053 Uiso calc R 1 . .
C C22 0.7137(8) 0.5842(5) 0.07018(13) 0.0526(13) Uani d . 1 . .
H H22 0.6459 0.6529 0.0856 0.063 Uiso calc R 1 . .
C C23 0.6835(9) 0.5738(6) 0.03026(13) 0.0570(13) Uani d . 1 . .
H H23 0.6157 0.6652 0.0187 0.068 Uiso calc R 1 . .
C C24 0.9039(10) 0.5307(6) 0.01829(13) 0.0604(14) Uani d . 1 . .
H H24A 1.0027 0.6163 0.0227 0.072 Uiso calc R 1 . .
H H24B 0.9101 0.4974 -0.0060 0.072 Uiso calc R 1 . .

loop_
_atom_site_aniso_label
_atom_site_aniso_U_11
_atom_site_aniso_U_22
_atom_site_aniso_U_33
_atom_site_aniso_U_12
_atom_site_aniso_U_13
_atom_site_aniso_U_23
Rh1 0.03562(15) 0.03097(13) 0.03214(14) -0.00890(14) 0.00359(13) -0.00053(14)
O1 0.0433(15) 0.0385(15) 0.0383(14) -0.0161(11) 0.0057(13) -0.0017(14)
O2 0.0494(18) 0.0328(15) 0.0372(15) -0.0137(12) 0.0057(12) -0.0036(11)
C1 0.031(2) 0.036(2) 0.043(2) -0.0109(17) 0.0029(17) -0.0011(18)
C2 0.0289(18) 0.031(2) 0.043(2) -0.0044(18) 0.0009(15) 0.0034(19)
C3 0.031(2) 0.0294(19) 0.035(2) -0.0016(15) 0.0032(16) 0.0002(16)
C4 0.035(2) 0.037(2) 0.035(2) -0.0034(16) 0.0016(16) 0.0032(17)
C5 0.034(2) 0.050(3) 0.057(3) -0.002(2) 0.007(2) 0.002(2)
C6 0.033(2) 0.052(3) 0.053(3) -0.008(2) -0.002(2) 0.008(2)
C7 0.035(2) 0.029(2) 0.050(2) -0.0058(17) 0.0006(18) 0.0041(17)
C8 0.055(3) 0.041(2) 0.064(3) -0.014(2) 0.005(3) 0.013(2)
C9 0.044(3) 0.040(2) 0.069(3) 0.004(3) -0.003(2) 0.000(2)
C10 0.059(3) 0.052(2) 0.060(3) -0.026(2) 0.010(2) -0.019(3)
C11 0.039(2) 0.0233(19) 0.036(2) 0.0011(15) 0.0036(16) 0.0002(15)
C12 0.057(3) 0.027(2) 0.035(2) 0.0042(17) 0.0007(18) 0.0028(16)
C13 0.076(4) 0.041(2) 0.041(2) -0.006(3) -0.006(3) -0.0033(18)
C14 0.117(6) 0.061(3) 0.049(3) -0.015(4) -0.019(4) -0.013(3)
C15 0.149(7) 0.062(4) 0.047(3) -0.001(4) 0.009(4) -0.025(3)
C16 0.122(6) 0.060(3) 0.046(3) 0.019(4) 0.031(3) -0.001(3)
C17 0.075(3) 0.044(3) 0.042(2) 0.006(2) 0.014(2) -0.002(2)
C18 0.047(2) 0.072(3) 0.037(2) -0.014(3) -0.003(2) 0.007(2)
C19 0.053(3) 0.039(2) 0.031(2) -0.011(2) 0.0085(19) -0.0046(18)
C20 0.040(2) 0.048(2) 0.052(2) -0.006(2) 0.008(2) 0.0018(19)
C21 0.046(2) 0.045(2) 0.040(2) -0.0219(18) 0.000(2) 0.000(2)
C22 0.064(3) 0.033(2) 0.061(3) -0.013(2) 0.021(2) 0.002(2)
C23 0.068(3) 0.049(3) 0.054(3) 0.001(3) 0.005(3) 0.025(2)
C24 0.070(4) 0.061(3) 0.050(3) -0.020(3) 0.015(3) 0.009(2)

loop_
_atom_type_symbol
_atom_type_description
_atom_type_scat_dispersion_real
_atom_type_scat_dispersion_imag
_atom_type_scat_source
Rh Rh -1.1178 0.9187 'International Tables Vol C Tables 4.2.6.8 and 6.1.1.4'
O O 0.0106 0.0060 'International Tables Vol C Tables 4.2.6.8 and 6.1.1.4'
C C 0.0033 0.0016 'International Tables Vol C Tables 4.2.6.8 and 6.1.1.4'
H H 0.0000 0.0000 'International Tables Vol C Tables 4.2.6.8 and 6.1.1.4'

loop_
_geom_angle_atom_site_label_1
_geom_angle_atom_site_label_2
_geom_angle_atom_site_label_3
_geom_angle_site_symmetry_1
_geom_angle_site_symmetry_3
_geom_angle
_geom_angle_publ_flag
O2 Rh1 O1 . . 91.44(11) ?
O2 Rh1 C19 . . 159.91(16) ?
O1 Rh1 C19 . . 96.36(14) ?
O2 Rh1 C18 . . 157.38(16) ?
O1 Rh1 C18 . . 98.99(17) ?
C19 Rh1 C18 . . 38.40(19) ?
O2 Rh1 C22 . . 97.18(16) ?
O1 Rh1 C22 . . 162.36(18) ?
C19 Rh1 C22 . . 80.64(18) ?
C18 Rh1 C22 . . 67.9(2) ?
O2 Rh1 C21 . . 98.38(15) ?
O1 Rh1 C21 . . 154.79(15) ?
C19 Rh1 C21 . . 67.50(18) ?
C18 Rh1 C21 . . 80.5(2) ?
C22 Rh1 C21 . . 38.35(19) ?
C2 O1 Rh1 . . 121.6(3) ?
C11 O2 Rh1 . . 127.0(2) ?
C10 C1 C2 . . 114.5(3) ?
C10 C1 C7 . . 119.4(4) ?
C2 C1 C7 . . 100.3(3) ?
C10 C1 C6 . . 115.7(4) ?
C2 C1 C6 . . 103.7(3) ?
C7 C1 C6 . . 100.9(3) ?
O1 C2 C3 . . 130.7(4) ?
O1 C2 C1 . . 121.6(4) ?
C3 C2 C1 . . 107.7(3) ?
C11 C3 C2 . . 124.6(4) ?
C11 C3 C4 . . 130.8(4) ?
C2 C3 C4 . . 104.6(3) ?
C3 C4 C5 . . 106.5(3) ?
C3 C4 C7 . . 101.8(3) ?
C5 C4 C7 . . 102.0(3) ?
C3 C4 H4 . . 115.0 ?
C5 C4 H4 . . 115.0 ?
C7 C4 H4 . . 115.0 ?
C6 C5 C4 . . 102.3(4) ?
C6 C5 H5A . . 111.3 ?
C4 C5 H5A . . 111.3 ?
C6 C5 H5B . . 111.3 ?
C4 C5 H5B . . 111.3 ?
H5A C5 H5B . . 109.2 ?
C5 C6 C1 . . 104.4(4) ?
C5 C6 H6A . . 110.9 ?
C1 C6 H6A . . 110.9 ?
C5 C6 H6B . . 110.9 ?
C1 C6 H6B . . 110.9 ?
H6A C6 H6B . . 108.9 ?
C9 C7 C8 . . 107.9(4) ?
C9 C7 C4 . . 113.5(4) ?
C8 C7 C4 . . 114.1(4) ?
C9 C7 C1 . . 113.3(4) ?
C8 C7 C1 . . 114.7(4) ?
C4 C7 C1 . . 93.0(3) ?
C7 C8 H8A . . 109.5 ?
C7 C8 H8B . . 109.5 ?
H8A C8 H8B . . 109.5 ?
C7 C8 H8C . . 109.5 ?
H8A C8 H8C . . 109.5 ?
H8B C8 H8C . . 109.5 ?
C7 C9 H9A . . 109.5 ?
C7 C9 H9B . . 109.5 ?
H9A C9 H9B . . 109.5 ?
C7 C9 H9C . . 109.5 ?
H9A C9 H9C . . 109.5 ?
H9B C9 H9C . . 109.5 ?
C1 C10 H10A . . 109.5 ?
C1 C10 H10B . . 109.5 ?
H10A C10 H10B . . 109.5 ?
C1 C10 H10C . . 109.5 ?
H10A C10 H10C . . 109.5 ?
H10B C10 H10C . . 109.5 ?
O2 C11 C3 . . 124.1(4) ?
O2 C11 C12 . . 113.3(3) ?
C3 C11 C12 . . 122.6(3) ?
C17 C12 C13 . . 119.1(4) ?
C17 C12 C11 . . 123.0(4) ?
C13 C12 C11 . . 117.8(4) ?
C14 C13 C12 . . 120.2(6) ?
C14 C13 H13 . . 119.9 ?
C12 C13 H13 . . 119.9 ?
C15 C14 C13 . . 120.5(6) ?
C15 C14 H14 . . 119.7 ?
C13 C14 H14 . . 119.7 ?
C14 C15 C16 . . 119.8(5) ?
C14 C15 H15 . . 120.1 ?
C16 C15 H15 . . 120.1 ?
C15 C16 C17 . . 121.3(6) ?
C15 C16 H16 . . 119.4 ?
C17 C16 H16 . . 119.4 ?
C12 C17 C16 . . 119.1(6) ?
C12 C17 H17 . . 120.5 ?
C16 C17 H17 . . 120.5 ?
C19 C18 C23 . . 106.2(4) ?
C19 C18 Rh1 . . 70.5(2) ?
C23 C18 Rh1 . . 96.4(3) ?
C19 C18 H18 . . 126.9 ?
C23 C18 H18 . . 126.9 ?
Rh1 C18 H18 . . 100.7 ?
C18 C19 C20 . . 106.6(4) ?
C18 C19 Rh1 . . 71.1(3) ?
C20 C19 Rh1 . . 96.8(3) ?
C18 C19 H19 . . 126.7 ?
C20 C19 H19 . . 126.7 ?
Rh1 C19 H19 . . 99.9 ?
C21 C20 C19 . . 99.3(3) ?
C21 C20 C24 . . 100.9(4) ?
C19 C20 C24 . . 101.2(4) ?
C21 C20 H20 . . 117.5 ?
C19 C20 H20 . . 117.5 ?
C24 C20 H20 . . 117.5 ?
C22 C21 C20 . . 106.7(4) ?
C22 C21 Rh1 . . 70.8(2) ?
C20 C21 Rh1 . . 96.3(3) ?
C22 C21 H21 . . 126.7 ?
C20 C21 H21 . . 126.7 ?
Rh1 C21 H21 . . 100.5 ?
C21 C22 C23 . . 105.9(4) ?
C21 C22 Rh1 . . 70.8(2) ?
C23 C22 Rh1 . . 96.1(3) ?
C21 C22 H22 . . 127.0 ?
C23 C22 H22 . . 127.0 ?
Rh1 C22 H22 . . 100.6 ?
C24 C23 C22 . . 101.0(4) ?
C24 C23 C18 . . 101.0(4) ?
C22 C23 C18 . . 99.6(3) ?
C24 C23 H23 . . 117.4 ?
C22 C23 H23 . . 117.4 ?
C18 C23 H23 . . 117.4 ?
C23 C24 C20 . . 94.1(4) ?
C23 C24 H24A . . 112.9 ?
C20 C24 H24A . . 112.9 ?
C23 C24 H24B . . 112.9 ?
C20 C24 H24B . . 112.9 ?
H24A C24 H24B . . 110.3 ?

loop_
_geom_bond_atom_site_label_1
_geom_bond_atom_site_label_2
_geom_bond_site_symmetry_2
_geom_bond_distance
_geom_bond_publ_flag
Rh1 O2 . 2.047(3) ?
Rh1 O1 . 2.059(2) ?
Rh1 C19 . 2.103(4) ?
Rh1 C18 . 2.110(4) ?
Rh1 C22 . 2.116(4) ?
Rh1 C21 . 2.116(4) ?
O1 C2 . 1.265(5) ?
O2 C11 . 1.298(5) ?
C1 C10 . 1.512(6) ?
C1 C2 . 1.519(5) ?
C1 C7 . 1.571(6) ?
C1 C6 . 1.572(6) ?
C2 C3 . 1.427(6) ?
C3 C11 . 1.402(5) ?
C3 C4 . 1.522(5) ?
C4 C5 . 1.554(6) ?
C4 C7 . 1.566(6) ?
C4 H4 . 0.9800 ?
C5 C6 . 1.552(6) ?
C5 H5A . 0.9700 ?
C5 H5B . 0.9700 ?
C6 H6A . 0.9700 ?
C6 H6B . 0.9700 ?
C7 C9 . 1.529(6) ?
C7 C8 . 1.543(6) ?
C8 H8A . 0.9600 ?
C8 H8B . 0.9600 ?
C8 H8C . 0.9600 ?
C9 H9A . 0.9600 ?
C9 H9B . 0.9600 ?
C9 H9C . 0.9600 ?
C10 H10A . 0.9600 ?
C10 H10B . 0.9600 ?
C10 H10C . 0.9600 ?
C11 C12 . 1.501(5) ?
C12 C17 . 1.391(7) ?
C12 C13 . 1.407(7) ?
C13 C14 . 1.390(7) ?
C13 H13 . 0.9300 ?
C14 C15 . 1.369(10) ?
C14 H14 . 0.9300 ?
C15 C16 . 1.374(10) ?
C15 H15 . 0.9300 ?
C16 C17 . 1.403(7) ?
C16 H16 . 0.9300 ?
C17 H17 . 0.9300 ?
C18 C19 . 1.386(7) ?
C18 C23 . 1.545(7) ?
C18 H18 . 0.9300 ?
C19 C20 . 1.539(6) ?
C19 H19 . 0.9300 ?
C20 C21 . 1.537(6) ?
C20 C24 . 1.541(6) ?
C20 H20 . 0.9800 ?
C21 C22 . 1.390(7) ?
C21 H21 . 0.9300 ?
C22 C23 . 1.544(7) ?
C22 H22 . 0.9300 ?
C23 C24 . 1.541(8) ?
C23 H23 . 0.9800 ?
C24 H24A . 0.9700 ?
C24 H24B . 0.9700 ?
